data_4501738
loop_
_publ_author_name
'Nishizawa, Natsuko'
'Furukawa, Daisuke'
'Kobatake, Seiya'
'Matsumoto, Akikazu'

_publ_section_title
;
 Crystal Phase Transition and Solid-State Photoisomerization of Benzyl
 (Z,Z)-Muconate Polymorphs Studied by Direct Observation of Crystal
 Structure Change
;
_journal_issue 7
_journal_name_full 'Crystal Growth &amp; Design'
_journal_page_first 3203
_journal_paper_doi 10.1021/cg100341g
_journal_volume 10
_journal_year 2010
_chemical_formula_moiety 'C20 H18 O4'
_chemical_formula_sum 'C20 H18 O4'
_chemical_formula_weight 322.34
_chemical_name_systematic
; 
 Dibenzyl (Z,Z)-muconate (87.3%) + dibenzyl (E,E)-muconate (12.7%)
;
_space_group_IT_number 14
_symmetry_cell_setting monoclinic
_symmetry_space_group_name_Hall '-P 2yn'
_symmetry_space_group_name_H-M 'P 1 21/n 1'
_atom_sites_solution_hydrogens geom
_atom_sites_solution_primary direct
_atom_sites_solution_secondary difmap
_audit_creation_method SHELXL-97
_cell_angle_alpha 90.00
_cell_angle_beta 99.306(14)
_cell_angle_gamma 90.00
_cell_formula_units_Z 2
_cell_length_a 5.7566(15)
_cell_length_b 20.295(6)
_cell_length_c 7.104(2)
_cell_measurement_reflns_used 6172
_cell_measurement_temperature 123(2)
_cell_measurement_theta_max 27.4
_cell_measurement_theta_min 3.1
_cell_volume 819.0(4)
_computing_cell_refinement PROCESS-AUTO
_computing_data_collection PROCESS-AUTO
_computing_data_reduction CrystalStructure
_computing_publication_material 'CrystalStructure 3.8'
_computing_structure_refinement 'SHELXL-97 (Sheldrick, 1997)'
_computing_structure_solution SIR92
_diffrn_ambient_temperature 123(2)
_diffrn_detector_area_resol_mean 10.00
_diffrn_measured_fraction_theta_full 0.998
_diffrn_measured_fraction_theta_max 0.998
_diffrn_measurement_device_type 'Rigaku RAXIS-RAPID'
_diffrn_measurement_method \w
_diffrn_radiation_monochromator graphite
_diffrn_radiation_source 'fine-focus sealed tube'
_diffrn_radiation_type MoK\a
_diffrn_radiation_wavelength 0.71075
_diffrn_reflns_av_R_equivalents 0.0476
_diffrn_reflns_av_sigmaI/netI 0.0351
_diffrn_reflns_limit_h_max 7
_diffrn_reflns_limit_h_min -7
_diffrn_reflns_limit_k_max 26
_diffrn_reflns_limit_k_min -26
_diffrn_reflns_limit_l_max 9
_diffrn_reflns_limit_l_min -9
_diffrn_reflns_number 7076
_diffrn_reflns_theta_full 27.45
_diffrn_reflns_theta_max 27.45
_diffrn_reflns_theta_min 3.07
_exptl_absorpt_coefficient_mu 0.091
_exptl_absorpt_correction_T_max 0.9733
_exptl_absorpt_correction_T_min 0.9476
_exptl_absorpt_correction_type multi-scan
_exptl_absorpt_process_details
;
  Higashi, T. (1995). Program for Absorption Correction.
  Rigaku Corporation, Tokyo, Japan.
;
_exptl_crystal_colour colorless
_exptl_crystal_density_diffrn 1.307
_exptl_crystal_density_method 'not measured'
_exptl_crystal_description needle
_exptl_crystal_F_000 340
_exptl_crystal_size_max 0.60
_exptl_crystal_size_mid 0.30
_exptl_crystal_size_min 0.30
_refine_diff_density_max 0.344
_refine_diff_density_min -0.303
_refine_diff_density_rms 0.055
_refine_ls_extinction_method none
_refine_ls_goodness_of_fit_ref 1.089
_refine_ls_hydrogen_treatment constr
_refine_ls_matrix_type full
_refine_ls_number_parameters 105
_refine_ls_number_reflns 1872
_refine_ls_number_restraints 0
_refine_ls_restrained_S_all 1.089
_refine_ls_R_factor_all 0.0951
_refine_ls_R_factor_gt 0.0671
_refine_ls_shift/su_max 0.000
_refine_ls_shift/su_mean 0.000
_refine_ls_structure_factor_coef Fsqd
_refine_ls_weighting_details 'calc w=1/[\s^2^(Fo^2^)+(0.1168P)^2^+0.0983P] where P=(Fo^2^+2Fc^2^)/3'
_refine_ls_weighting_scheme calc
_refine_ls_wR_factor_gt 0.1931
_refine_ls_wR_factor_ref 0.2110
_reflns_number_gt 1238
_reflns_number_total 1872
_reflns_threshold_expression >2sigma(I)
_cod_data_source_file cg100341g_si_010.cif
_cod_data_source_block ZZ-Bn_gamma_UV
_cod_original_cell_volume 819.1(4)
_cod_database_code 4501738

loop_
_symmetry_equiv_pos_as_xyz
'x, y, z'
'-x+1/2, y+1/2, -z+1/2'
'-x, -y, -z'
'x-1/2, -y-1/2, z-1/2'

loop_
_atom_site_label
_atom_site_type_symbol
_atom_site_fract_x
_atom_site_fract_y
_atom_site_fract_z
_atom_site_U_iso_or_equiv
_atom_site_adp_type
_atom_site_occupancy
_atom_site_symmetry_multiplicity
_atom_site_calc_flag
_atom_site_refinement_flags
_atom_site_disorder_assembly
_atom_site_disorder_group
O1 O 0.6514(6) 0.02567(18) 0.2580(4) 0.0676(10) Uiso 0.873(10) 1 d P A 1
O2 O 0.8823(5) 0.08626(16) 0.4716(4) 0.0534(8) Uiso 0.873(10) 1 d P A 1
C1 C 1.0918(5) 0.01647(13) 0.0649(4) 0.0476(10) Uiso 0.873(10) 1 d P . 1
H1 H 1.2444 0.0175 0.0302 0.057 Uiso 0.873(10) 1 calc PR A 1
C2 C 1.0663(7) 0.04552(16) 0.2289(4) 0.0495(8) Uiso 0.873(10) 1 d P A 1
H2 H 1.2016 0.0662 0.2984 0.059 Uiso 0.873(10) 1 calc PR A 1
C3 C 0.8513(8) 0.0486(2) 0.3112(6) 0.0523(13) Uiso 0.873(10) 1 d P A 1
O1E O 0.684(2) 0.0128(6) 0.2664(14) 0.017(3) Uiso 0.127(10) 1 d P A 2
O2E O 0.858(2) 0.1010(7) 0.4537(17) 0.024(3) Uiso 0.127(10) 1 d P A 2
C1E C 0.910(5) 0.0074(13) 0.052(4) 0.078(9) Uiso 0.127(10) 1 d P . 2
H1E H 0.7498 -0.0034 0.0084 0.094 Uiso 0.127(10) 1 calc PR A 2
C2E C 0.989(6) 0.0407(13) 0.234(4) 0.065(7) Uiso 0.127(10) 1 d P A 2
H2E H 1.1480 0.0518 0.2808 0.078 Uiso 0.127(10) 1 calc PR A 2
C3E C 0.808(3) 0.0535(9) 0.326(2) 0.022(5) Uiso 0.127(10) 1 d P A 2
C4 C 0.6786(4) 0.09903(13) 0.5627(3) 0.0547(6) Uani 1 1 d . . .
H4A H 0.6070 0.0569 0.5937 0.066 Uiso 1 1 calc R A 1
H4B H 0.5594 0.1242 0.4752 0.066 Uiso 1 1 calc R A 1
C5 C 0.7554(4) 0.13797(11) 0.7425(3) 0.0484(6) Uani 1 1 d . A .
C6 C 0.6110(4) 0.13839(12) 0.8808(3) 0.0531(6) Uani 1 1 d . . .
H6 H 0.4710 0.1128 0.8633 0.064 Uiso 1 1 calc R A .
C7 C 0.6693(4) 0.17576(12) 1.0439(3) 0.0583(7) Uani 1 1 d . A .
H7 H 0.5678 0.1765 1.1368 0.070 Uiso 1 1 calc R . .
C8 C 0.8753(5) 0.21222(12) 1.0726(4) 0.0604(7) Uani 1 1 d . . .
H8 H 0.9170 0.2373 1.1859 0.072 Uiso 1 1 calc R A .
C9 C 1.0196(4) 0.21179(12) 0.9350(4) 0.0580(6) Uani 1 1 d . A .
H9 H 1.1603 0.2371 0.9533 0.070 Uiso 1 1 calc R . .
C10 C 0.9608(4) 0.17495(11) 0.7714(3) 0.0525(6) Uani 1 1 d . . .
H10 H 1.0614 0.1749 0.6779 0.063 Uiso 1 1 calc R A .

loop_
_atom_site_aniso_label
_atom_site_aniso_U_11
_atom_site_aniso_U_22
_atom_site_aniso_U_33
_atom_site_aniso_U_23
_atom_site_aniso_U_13
_atom_site_aniso_U_12
C4 0.0511(13) 0.0617(14) 0.0507(12) 0.0018(10) 0.0066(10) -0.0055(11)
C5 0.0504(12) 0.0483(12) 0.0468(11) 0.0031(9) 0.0083(10) 0.0015(10)
C6 0.0507(12) 0.0526(13) 0.0567(13) 0.0073(10) 0.0114(10) 0.0031(10)
C7 0.0631(15) 0.0619(15) 0.0538(13) 0.0034(11) 0.0211(11) 0.0068(12)
C8 0.0682(15) 0.0587(15) 0.0539(13) -0.0066(11) 0.0089(12) 0.0028(12)
C9 0.0559(14) 0.0588(15) 0.0598(14) -0.0066(11) 0.0113(11) -0.0047(11)
C10 0.0532(13) 0.0559(13) 0.0508(12) -0.0021(10) 0.0154(10) -0.0026(10)

loop_
_atom_type_symbol
_atom_type_description
_atom_type_scat_dispersion_real
_atom_type_scat_dispersion_imag
_atom_type_scat_source
C C 0.0033 0.0016 'International Tables Vol C Tables 4.2.6.8 and 6.1.1.4'
H H 0.0000 0.0000 'International Tables Vol C Tables 4.2.6.8 and 6.1.1.4'
O O 0.0106 0.0060 'International Tables Vol C Tables 4.2.6.8 and 6.1.1.4'

loop_
_geom_angle_atom_site_label_1
_geom_angle_atom_site_label_2
_geom_angle_atom_site_label_3
_geom_angle
_geom_angle_site_symmetry_1
_geom_angle_site_symmetry_3
C3 O2 C4 117.9(3) . .
C2 C1 C1 126.0(4) . 3_755
C2 C1 H1 117.0 . .
C1 C1 H1 117.0 3_755 .
C1 C2 C3 126.3(3) . .
C1 C2 H2 116.9 . .
C3 C2 H2 116.9 . .
O1 C3 O2 117.1(4) . .
O1 C3 C2 132.0(4) . .
O2 C3 C2 110.9(3) . .
C3E O2E C4 105.1(12) . .
C1E C1E C2E 115(3) 3_755 .
C1E C1E H1E 122.7 3_755 .
C2E C1E H1E 122.7 . .
C3E C2E C1E 111(2) . .
C1E C2E O1E 78.9(17) . .
C3E C2E H2E 124.3 . .
C1E C2E H2E 124.3 . .
O1E C2E H2E 152.7 . .
O1E C3E O2E 148(2) . .
O1E C3E C2E 100(2) . .
O2E C3E C2E 112.0(18) . .
O2E C4 C5 108.4(5) . .
O2 C4 C5 108.91(19) . .
O2E C4 H4A 121.6 . .
O2 C4 H4A 109.9 . .
C5 C4 H4A 109.9 . .
O2E C4 H4B 97.9 . .
O2 C4 H4B 109.9 . .
C5 C4 H4B 109.9 . .
H4A C4 H4B 108.3 . .
C6 C5 C10 119.1(2) . .
C6 C5 C4 118.5(2) . .
C10 C5 C4 122.4(2) . .
C7 C6 C5 120.4(2) . .
C7 C6 H6 119.8 . .
C5 C6 H6 119.8 . .
C6 C7 C8 120.3(2) . .
C6 C7 H7 119.9 . .
C8 C7 H7 119.9 . .
C9 C8 C7 119.4(2) . .
C9 C8 H8 120.3 . .
C7 C8 H8 120.3 . .
C10 C9 C8 120.4(2) . .
C10 C9 H9 119.8 . .
C8 C9 H9 119.8 . .
C9 C10 C5 120.4(2) . .
C9 C10 H10 119.8 . .
C5 C10 H10 119.8 . .

loop_
_geom_bond_atom_site_label_1
_geom_bond_atom_site_label_2
_geom_bond_distance
_geom_bond_site_symmetry_2
O1 C3 1.242(5) .
O2 C3 1.360(5) .
O2 C4 1.451(3) .
C1 C2 1.334(4) .
C1 C1 1.449(6) 3_755
C1 H1 0.9500 .
C2 C3 1.453(5) .
C2 H2 0.9500 .
O1E C3E 1.13(2) .
O1E C2E 1.89(4) .
O2E C3E 1.32(2) .
O2E C4 1.387(12) .
C1E C1E 1.40(6) 3_755
C1E C2E 1.46(4) .
C1E H1E 0.9500 .
C2E C3E 1.34(4) .
C2E H2E 0.9500 .
C4 C5 1.506(3) .
C4 H4A 0.9900 .
C4 H4B 0.9900 .
C5 C6 1.386(3) .
C5 C10 1.387(3) .
C6 C7 1.380(3) .
C6 H6 0.9500 .
C7 C8 1.384(4) .
C7 H7 0.9500 .
C8 C9 1.382(4) .
C8 H8 0.9500 .
C9 C10 1.377(3) .
C9 H9 0.9500 .
C10 H10 0.9500 .

loop_
_geom_torsion_atom_site_label_1
_geom_torsion_atom_site_label_2
_geom_torsion_atom_site_label_3
_geom_torsion_atom_site_label_4
_geom_torsion
_geom_torsion_site_symmetry_1
C1 C1 C2 C3 1.5(6) 3_755
C4 O2 C3 O1 -2.6(5) .
C4 O2 C3 C2 174.9(3) .
C1 C2 C3 O1 1.7(7) .
C1 C2 C3 O2 -175.3(3) .
C1E C1E C2E C3E 180(3) 3_755
C1E C1E C2E O1E -164(3) 3_755
C3E O1E C2E C1E -155(2) .
C2E O1E C3E O2E -170(4) .
C4 O2E C3E O1E 1(4) .
C4 O2E C3E C2E -167.8(15) .
C1E C2E C3E O1E 27(2) .
C1E C2E C3E O2E -159(2) .
O1E C2E C3E O2E 174(2) .
C3E O2E C4 O2 70(2) .
C3E O2E C4 C5 164.4(10) .
C3 O2 C4 O2E -93(2) .
C3 O2 C4 C5 176.7(3) .
O2E C4 C5 C6 -174.9(7) .
O2 C4 C5 C6 -160.3(2) .
O2E C4 C5 C10 7.2(8) .
O2 C4 C5 C10 21.8(3) .
C10 C5 C6 C7 0.9(3) .
C4 C5 C6 C7 -177.1(2) .
C5 C6 C7 C8 -1.3(4) .
C6 C7 C8 C9 1.2(4) .
C7 C8 C9 C10 -0.7(4) .
C8 C9 C10 C5 0.2(4) .
C6 C5 C10 C9 -0.3(3) .
C4 C5 C10 C9 177.5(2) .
